data_7055978
loop_
_publ_author_name
'Govor, Evgen V.'
'Sanakis, Yiannis'
'Raptis, Raphael G.'

_publ_section_title
;
 Synthesis of pyrazole (hemi)aminals via the cleavage of saturated
 aliphatic ether C--O bonds in the presence of ferric halides
;
_journal_issue 6
_journal_name_full 'New J. Chem.'
_journal_page_first 2220
_journal_paper_doi 10.1039/C6NJ03822K
_journal_volume 41
_journal_year 2017
_chemical_formula_sum 'C16 H24 Cl6 Fe2 N4 O2'
_chemical_formula_weight 628.79
_chemical_name_systematic
; 
 ? 
;
_space_group_IT_number 15
_symmetry_cell_setting monoclinic
_symmetry_space_group_name_Hall '-C 2yc'
_symmetry_space_group_name_H-M 'C 1 2/c 1'
_atom_sites_solution_hydrogens geom
_atom_sites_solution_primary direct
_atom_sites_solution_secondary difmap
_audit_creation_method SHELXL-97
_audit_update_record
;
2013-06-02 deposited with the CCDC.
2017-01-30 downloaded from the CCDC.
;
_cell_angle_alpha 90.00
_cell_angle_beta 100.778(2)
_cell_angle_gamma 90.00
_cell_formula_units_Z 4
_cell_length_a 8.5983(15)
_cell_length_b 20.475(4)
_cell_length_c 14.989(3)
_cell_measurement_temperature 296(2)
_cell_volume 2592.3(9)
_computing_structure_refinement 'SHELXL-97 (Sheldrick, 2008)'
_computing_structure_solution 'SHELXS-97 (Sheldrick, 2008)'
_diffrn_ambient_temperature 296(2)
_diffrn_measured_fraction_theta_full 0.997
_diffrn_measured_fraction_theta_max 0.997
_diffrn_radiation_monochromator graphite
_diffrn_radiation_source 'fine-focus sealed tube'
_diffrn_radiation_type MoK\a
_diffrn_radiation_wavelength 0.71073
_diffrn_reflns_av_R_equivalents 0.0289
_diffrn_reflns_av_sigmaI/netI 0.0206
_diffrn_reflns_limit_h_max 10
_diffrn_reflns_limit_h_min -10
_diffrn_reflns_limit_k_max 26
_diffrn_reflns_limit_k_min -25
_diffrn_reflns_limit_l_max 19
_diffrn_reflns_limit_l_min -19
_diffrn_reflns_number 14268
_diffrn_reflns_theta_full 27.07
_diffrn_reflns_theta_max 27.07
_diffrn_reflns_theta_min 2.42
_exptl_absorpt_coefficient_mu 1.758
_exptl_absorpt_correction_T_max 0.6297
_exptl_absorpt_correction_T_min 0.3992
_exptl_absorpt_correction_type multi-scan
_exptl_absorpt_process_details SADABS
_exptl_crystal_colour red
_exptl_crystal_density_diffrn 1.611
_exptl_crystal_density_method 'not measured'
_exptl_crystal_description block
_exptl_crystal_F_000 1272
_exptl_crystal_size_max 0.64
_exptl_crystal_size_mid 0.59
_exptl_crystal_size_min 0.29
_refine_diff_density_max 0.382
_refine_diff_density_min -0.422
_refine_diff_density_rms 0.051
_refine_ls_extinction_method none
_refine_ls_goodness_of_fit_ref 1.023
_refine_ls_hydrogen_treatment constr
_refine_ls_matrix_type full
_refine_ls_number_parameters 139
_refine_ls_number_reflns 2841
_refine_ls_number_restraints 0
_refine_ls_restrained_S_all 1.023
_refine_ls_R_factor_all 0.0353
_refine_ls_R_factor_gt 0.0290
_refine_ls_shift/su_max 0.001
_refine_ls_shift/su_mean 0.000
_refine_ls_structure_factor_coef Fsqd
_refine_ls_weighting_details 'calc w=1/[\s^2^(Fo^2^)+(0.0304P)^2^+2.9073P] where P=(Fo^2^+2Fc^2^)/3'
_refine_ls_weighting_scheme calc
_refine_ls_wR_factor_gt 0.0693
_refine_ls_wR_factor_ref 0.0725
_reflns_number_gt 2439
_reflns_number_total 2841
_reflns_threshold_expression >2sigma(I)
_cod_data_source_file c6nj03822k2.cif
_cod_data_source_block evg040_0m
_cod_depositor_comments
;
The following automatic conversions were performed:

'_symmetry_cell_setting' value 'Monoclinic' changed to 'monoclinic'
according to
/usr/data/users/saulius/crontab/automatic-downloads/rss-feeds/RSC/lib/dictionaries/cif_core.dic
dictionary named 'cif_core.dic' version 2.4.2 from 2011-04-26.

Automatic conversion script
Id: cif_fix_values 4268 2015-11-12 08:31:59Z antanas 

 Adding full bibliography for 7055976--7055983.cif.
;
_cod_original_cell_volume 2592.2(8)
_cod_original_sg_symbol_H-M C2/c
_cod_database_code 7055978

loop_
_symmetry_equiv_pos_as_xyz
'x, y, z'
'-x, y, -z+1/2'
'x+1/2, y+1/2, z'
'-x+1/2, y+1/2, -z+1/2'
'-x, -y, -z'
'x, -y, z-1/2'
'-x+1/2, -y+1/2, -z'
'x+1/2, -y+1/2, z-1/2'

loop_
_atom_site_label
_atom_site_type_symbol
_atom_site_fract_x
_atom_site_fract_y
_atom_site_fract_z
_atom_site_U_iso_or_equiv
_atom_site_adp_type
_atom_site_occupancy
_atom_site_symmetry_multiplicity
_atom_site_calc_flag
_atom_site_refinement_flags
Fe1 Fe 1.08160(3) 0.109939(14) 0.662156(19) 0.03692(10) Uani 1 1 d .
Cl1 Cl 1.16765(8) 0.01351(3) 0.63163(5) 0.06443(18) Uani 1 1 d .
Cl2 Cl 1.25938(7) 0.18539(3) 0.64522(4) 0.05290(15) Uani 1 1 d .
Cl3 Cl 0.72530(9) 0.19316(4) 0.30572(5) 0.0781(2) Uani 1 1 d .
O1 O 0.87346(16) 0.11385(8) 0.70201(9) 0.0425(3) Uani 1 1 d .
N1 N 0.9219(2) 0.13059(9) 0.54363(12) 0.0412(4) Uani 1 1 d .
N2 N 0.7701(2) 0.14103(9) 0.55458(11) 0.0405(4) Uani 1 1 d .
C1 C 1.0740(3) 0.14102(15) 0.41902(16) 0.0583(6) Uani 1 1 d .
H1A H 1.1208 0.1835 0.4177 0.087 Uiso 1 1 calc R
H1B H 1.0486 0.1239 0.3584 0.087 Uiso 1 1 calc R
H1C H 1.1474 0.1123 0.4562 0.087 Uiso 1 1 calc R
C2 C 0.9274(3) 0.14625(11) 0.45736(14) 0.0426(5) Uani 1 1 d .
C3 C 0.7780(3) 0.16629(11) 0.41544(14) 0.0458(5) Uani 1 1 d .
C4 C 0.6793(3) 0.16300(11) 0.47780(15) 0.0441(5) Uani 1 1 d .
C5 C 0.5094(3) 0.18037(15) 0.46796(18) 0.0622(7) Uani 1 1 d .
H5A H 0.4459 0.1419 0.4530 0.093 Uiso 1 1 calc R
H5B H 0.4824 0.2121 0.4204 0.093 Uiso 1 1 calc R
H5C H 0.4900 0.1983 0.5240 0.093 Uiso 1 1 calc R
C6 C 0.7280(2) 0.12465(12) 0.64359(14) 0.0441(5) Uani 1 1 d .
H6 H 0.6764 0.1626 0.6654 0.053 Uiso 1 1 calc R
C7 C 0.6189(3) 0.06729(14) 0.63816(17) 0.0576(6) Uani 1 1 d .
H7A H 0.5941 0.0597 0.6978 0.069 Uiso 1 1 calc R
H7B H 0.5208 0.0780 0.5974 0.069 Uiso 1 1 calc R
C8 C 0.6824(4) 0.00625(15) 0.6065(2) 0.0813(9) Uani 1 1 d .
H8A H 0.7049 0.0127 0.5467 0.122 Uiso 1 1 calc R
H8B H 0.6057 -0.0280 0.6048 0.122 Uiso 1 1 calc R
H8C H 0.7780 -0.0056 0.6474 0.122 Uiso 1 1 calc R

loop_
_atom_site_aniso_label
_atom_site_aniso_U_11
_atom_site_aniso_U_22
_atom_site_aniso_U_33
_atom_site_aniso_U_23
_atom_site_aniso_U_13
_atom_site_aniso_U_12
Fe1 0.03125(16) 0.04694(18) 0.03391(16) -0.00151(12) 0.00953(11) 0.00167(12)
Cl1 0.0685(4) 0.0552(4) 0.0693(4) -0.0134(3) 0.0123(3) 0.0128(3)
Cl2 0.0485(3) 0.0633(4) 0.0492(3) -0.0003(3) 0.0150(2) -0.0125(3)
Cl3 0.0755(5) 0.1094(6) 0.0464(3) 0.0259(4) 0.0035(3) 0.0058(4)
O1 0.0300(7) 0.0645(10) 0.0337(7) -0.0006(6) 0.0081(6) 0.0008(6)
N1 0.0321(9) 0.0547(10) 0.0379(9) -0.0001(8) 0.0098(7) 0.0009(8)
N2 0.0323(9) 0.0530(10) 0.0365(9) -0.0008(8) 0.0073(7) 0.0006(7)
C1 0.0505(14) 0.0839(18) 0.0443(12) 0.0015(12) 0.0188(11) -0.0010(13)
C2 0.0419(11) 0.0507(12) 0.0361(10) -0.0019(9) 0.0091(9) -0.0033(9)
C3 0.0474(12) 0.0513(12) 0.0373(11) 0.0035(9) 0.0043(9) -0.0019(10)
C4 0.0399(11) 0.0479(12) 0.0423(11) -0.0003(9) 0.0022(9) 0.0009(9)
C5 0.0437(13) 0.0792(18) 0.0615(16) 0.0063(13) 0.0038(11) 0.0116(12)
C6 0.0328(10) 0.0639(14) 0.0362(11) -0.0015(10) 0.0080(8) 0.0012(9)
C7 0.0428(13) 0.0758(17) 0.0544(14) 0.0023(12) 0.0098(11) -0.0107(12)
C8 0.081(2) 0.074(2) 0.089(2) -0.0162(17) 0.0168(17) -0.0144(16)

loop_
_atom_type_symbol
_atom_type_description
_atom_type_scat_dispersion_real
_atom_type_scat_dispersion_imag
_atom_type_scat_source
C C 0.0033 0.0016 'International Tables Vol C Tables 4.2.6.8 and 6.1.1.4'
H H 0.0000 0.0000 'International Tables Vol C Tables 4.2.6.8 and 6.1.1.4'
N N 0.0061 0.0033 'International Tables Vol C Tables 4.2.6.8 and 6.1.1.4'
O O 0.0106 0.0060 'International Tables Vol C Tables 4.2.6.8 and 6.1.1.4'
Cl Cl 0.1484 0.1585 'International Tables Vol C Tables 4.2.6.8 and 6.1.1.4'
Fe Fe 0.3463 0.8444 'International Tables Vol C Tables 4.2.6.8 and 6.1.1.4'

loop_
_geom_angle_atom_site_label_1
_geom_angle_atom_site_label_2
_geom_angle_atom_site_label_3
_geom_angle
_geom_angle_site_symmetry_1
_geom_angle_site_symmetry_3
O1 Fe1 O1 72.94(6) . 2_756
O1 Fe1 N1 76.16(6) . .
O1 Fe1 N1 146.45(6) 2_756 .
O1 Fe1 Cl1 117.21(5) . .
O1 Fe1 Cl1 103.91(5) 2_756 .
N1 Fe1 Cl1 101.57(6) . .
O1 Fe1 Cl2 133.05(5) . .
O1 Fe1 Cl2 94.73(5) 2_756 .
N1 Fe1 Cl2 96.88(5) . .
Cl1 Fe1 Cl2 109.70(3) . .
C6 O1 Fe1 124.42(12) . .
C6 O1 Fe1 128.37(12) . 2_756
Fe1 O1 Fe1 106.87(6) . 2_756
C2 N1 N2 106.62(17) . .
C2 N1 Fe1 137.43(14) . .
N2 N1 Fe1 115.10(12) . .
C4 N2 N1 111.48(17) . .
C4 N2 C6 130.24(18) . .
N1 N2 C6 118.22(16) . .
N1 C2 C3 108.14(19) . .
N1 C2 C1 122.8(2) . .
C3 C2 C1 129.0(2) . .
C4 C3 C2 108.38(19) . .
C4 C3 Cl3 125.58(18) . .
C2 C3 Cl3 126.01(18) . .
N2 C4 C3 105.38(19) . .
N2 C4 C5 124.7(2) . .
C3 C4 C5 129.9(2) . .
O1 C6 N2 104.92(16) . .
O1 C6 C7 112.7(2) . .
N2 C6 C7 112.60(18) . .
C8 C7 C6 114.6(2) . .

loop_
_geom_bond_atom_site_label_1
_geom_bond_atom_site_label_2
_geom_bond_distance
_geom_bond_site_symmetry_2
Fe1 O1 1.9915(14) .
Fe1 O1 2.0016(14) 2_756
Fe1 N1 2.0757(18) .
Fe1 Cl1 2.1868(7) .
Fe1 Cl2 2.2210(7) .
Cl3 C3 1.713(2) .
O1 C6 1.404(2) .
O1 Fe1 2.0016(14) 2_756
N1 C2 1.342(3) .
N1 N2 1.363(2) .
N2 C4 1.342(3) .
N2 C6 1.485(3) .
C1 C2 1.483(3) .
C2 C3 1.383(3) .
C3 C4 1.377(3) .
C4 C5 1.484(3) .
C6 C7 1.495(3) .
C7 C8 1.477(4) .
